data_2205669
loop_
_publ_author_name
'Long-Fei Jin'
'Feng-Ping Xiao'

_publ_section_title
;
 Isopropyl 3,5-dinitrobenzoate
;
_journal_issue 5
_journal_name_full 'Acta Crystallographica Section E'
_journal_page_first o1269
_journal_page_last o1270
_journal_paper_doi 10.1107/S1600536805010482
_journal_volume 61
_journal_year 2005
_chemical_formula_iupac 'C10 H10 N2 O6'
_chemical_formula_moiety 'C10 H10 N2 O6'
_chemical_formula_sum 'C10 H10 N2 O6'
_chemical_formula_weight 254.20
_chemical_name_systematic
;
Isopropyl 3, 5-dinitrobenzoate
;
_space_group_IT_number 14
_symmetry_cell_setting monoclinic
_symmetry_space_group_name_Hall '-P 2yn'
_symmetry_space_group_name_H-M 'P 1 21/n 1'
_atom_sites_solution_hydrogens geom
_atom_sites_solution_primary direct
_atom_sites_solution_secondary difmap
_audit_creation_method SHELXL97
_cell_angle_alpha 90.00
_cell_angle_beta 96.129(4)
_cell_angle_gamma 90.00
_cell_formula_units_Z 4
_cell_length_a 9.886(2)
_cell_length_b 5.7887(11)
_cell_length_c 20.646(4)
_cell_measurement_reflns_used 670
_cell_measurement_temperature 293(2)
_cell_measurement_theta_max 19.89
_cell_measurement_theta_min 2.20
_cell_volume 1174.8(4)
_computing_cell_refinement 'SAINT-Plus (Bruker, 2001)'
_computing_data_collection 'SMART (Bruker, 2001)'
_computing_data_reduction SAINT-Plus
_computing_molecular_graphics 'SHELXTL-NT (Bruker, 2001)'
_computing_publication_material SHELXTL-NT
_computing_structure_refinement 'SHELXL97 (Sheldrick, 1997)'
_computing_structure_solution 'SHELXS97 (Sheldrick, 1997)'
_diffrn_ambient_temperature 293(2)
_diffrn_measured_fraction_theta_full 0.996
_diffrn_measured_fraction_theta_max 0.996
_diffrn_measurement_device_type 'Bruker SMART CCD area-detector'
_diffrn_measurement_method '\f and \w'
_diffrn_radiation_monochromator graphite
_diffrn_radiation_source 'fine-focus sealed tube'
_diffrn_radiation_type MoK\a
_diffrn_radiation_wavelength 0.71073
_diffrn_reflns_av_R_equivalents 0.0500
_diffrn_reflns_av_sigmaI/netI 0.0694
_diffrn_reflns_limit_h_max 12
_diffrn_reflns_limit_h_min -12
_diffrn_reflns_limit_k_max 6
_diffrn_reflns_limit_k_min -7
_diffrn_reflns_limit_l_max 23
_diffrn_reflns_limit_l_min -26
_diffrn_reflns_number 6612
_diffrn_reflns_theta_full 27.00
_diffrn_reflns_theta_max 27.00
_diffrn_reflns_theta_min 1.98
_diffrn_standards_decay_% 0
_diffrn_standards_number 0
_exptl_absorpt_coefficient_mu 0.121
_exptl_absorpt_correction_T_max 0.9952
_exptl_absorpt_correction_T_min 0.9532
_exptl_absorpt_correction_type multi-scan
_exptl_absorpt_process_details '(SADABS; Sheldrick, 1996)'
_exptl_crystal_colour colourless
_exptl_crystal_density_diffrn 1.437
_exptl_crystal_density_meas ?
_exptl_crystal_density_method .
_exptl_crystal_description Prism
_exptl_crystal_F_000 528
_exptl_crystal_size_max 0.40
_exptl_crystal_size_mid 0.20
_exptl_crystal_size_min 0.04
_refine_diff_density_max 0.215
_refine_diff_density_min -0.155
_refine_ls_extinction_method none
_refine_ls_goodness_of_fit_ref 0.974
_refine_ls_hydrogen_treatment constr
_refine_ls_matrix_type full
_refine_ls_number_parameters 165
_refine_ls_number_reflns 2567
_refine_ls_number_restraints 0
_refine_ls_restrained_S_all 0.974
_refine_ls_R_factor_all 0.1354
_refine_ls_R_factor_gt 0.0562
_refine_ls_shift/su_max 0.001
_refine_ls_shift/su_mean 0.000
_refine_ls_structure_factor_coef Fsqd
_refine_ls_weighting_details 'calc w = 1/[\s^2^(Fo^2^)+(0.0601P)^2^] where P=(Fo^2^+2Fc^2^)/3'
_refine_ls_weighting_scheme calc
_refine_ls_wR_factor_gt 0.1238
_refine_ls_wR_factor_ref 0.1550
_reflns_number_gt 1209
_reflns_number_total 2567
_reflns_threshold_expression I>2\s(I)
_cod_data_source_file ci6559.cif
_cod_data_source_block I
_cod_depositor_comments
;
The following automatic conversions were performed:
'_symmetry_cell_setting' value 'Monoclinic' changed to 'monoclinic'
according to '/home/saulius/struct/CIF-dictionaries/cif_core.dic'
dictionary named 'cif_core.dic' version 2.4.1 from 2010-06-29.

Automatic conversion script
Id: cif_fix_enum 1527 2010-12-29 10:47:43Z saulius 

The following automatic conversions were performed:

'_symmetry_cell_setting' value 'Monoclinic' changed to 'monoclinic'
according to /home/saulius/struct/CIF-dictionaries/cif_core.dic
dictionary named 'cif_core.dic' version 2.4.1 from 2010-06-29.

Automatic conversion script
Id: cif_fix_values 1715 2011-07-08 13:25:40Z adriana 
;
_cod_original_sg_symbol_H-M 'P 21/n'
_cod_database_code 2205669
_cod_database_fobs_code 2205669

loop_
_symmetry_equiv_pos_as_xyz
'x, y, z'
'-x+1/2, y+1/2, -z+1/2'
'-x, -y, -z'
'x-1/2, -y-1/2, z-1/2'

loop_
_atom_site_label
_atom_site_fract_x
_atom_site_fract_y
_atom_site_fract_z
_atom_site_U_iso_or_equiv
_atom_site_adp_type
_atom_site_calc_flag
_atom_site_refinement_flags
_atom_site_occupancy
_atom_site_type_symbol
C1 0.1022(3) 1.0148(4) 0.31448(13) 0.0453(6) Uani d . 1 C
C2 0.0295(3) 0.8127(5) 0.32070(13) 0.0496(7) Uani d . 1 C
H2 0.0274 0.7426 0.3611 0.059 Uiso calc R 1 H
C3 -0.0399(2) 0.7178(4) 0.26531(14) 0.0473(7) Uani d . 1 C
C4 -0.0395(3) 0.8116(5) 0.20446(14) 0.0510(7) Uani d . 1 C
H4 -0.0864 0.7430 0.1680 0.061 Uiso calc R 1 H
C5 0.0338(3) 1.0130(5) 0.19986(13) 0.0486(7) Uani d . 1 C
C6 0.1042(3) 1.1139(5) 0.25372(13) 0.0496(7) Uani d . 1 C
H6 0.1533 1.2489 0.2492 0.060 Uiso calc R 1 H
C7 0.1753(3) 1.1392(5) 0.37154(14) 0.0531(7) Uani d . 1 C
C8 0.2443(3) 1.1272(5) 0.48586(14) 0.0656(9) Uani d . 1 C
H8 0.3248 1.2093 0.4740 0.079 Uiso calc R 1 H
C9 0.1510(4) 1.2955(7) 0.51331(18) 0.1124(15) Uani d . 1 C
H9A 0.1287 1.4171 0.4824 0.169 Uiso calc R 1 H
H9B 0.1952 1.3598 0.5529 0.169 Uiso calc R 1 H
H9C 0.0693 1.2177 0.5223 0.169 Uiso calc R 1 H
C10 0.2885(5) 0.9298(7) 0.52937(18) 0.1277(18) Uani d . 1 C
H10A 0.2107 0.8633 0.5464 0.192 Uiso calc R 1 H
H10B 0.3516 0.9839 0.5647 0.192 Uiso calc R 1 H
H10C 0.3318 0.8151 0.5050 0.192 Uiso calc R 1 H
N1 -0.1212(2) 0.5072(4) 0.27223(15) 0.0574(6) Uani d . 1 N
N2 0.0322(3) 1.1261(5) 0.13616(12) 0.0628(7) Uani d . 1 N
O1 -0.1321(2) 0.4360(4) 0.32708(12) 0.0798(7) Uani d . 1 O
O2 -0.1734(2) 0.4149(4) 0.22246(12) 0.0732(7) Uani d . 1 O
O3 -0.0277(2) 1.0316(4) 0.08900(11) 0.0892(8) Uani d . 1 O
O4 0.0880(2) 1.3136(4) 0.13442(10) 0.0806(7) Uani d . 1 O
O5 0.2305(2) 1.3220(4) 0.36575(9) 0.0740(7) Uani d . 1 O
O6 0.17124(18) 1.0248(3) 0.42683(9) 0.0568(5) Uani d . 1 O

loop_
_atom_site_aniso_label
_atom_site_aniso_U_11
_atom_site_aniso_U_22
_atom_site_aniso_U_33
_atom_site_aniso_U_12
_atom_site_aniso_U_13
_atom_site_aniso_U_23
C1 0.0405(14) 0.0427(16) 0.0533(17) -0.0001(12) 0.0076(12) -0.0010(14)
C2 0.0478(16) 0.0441(17) 0.0583(18) 0.0039(13) 0.0129(13) 0.0031(14)
C3 0.0387(15) 0.0391(16) 0.065(2) -0.0016(12) 0.0092(13) -0.0052(14)
C4 0.0400(15) 0.0544(18) 0.0586(19) 0.0035(14) 0.0048(13) -0.0093(15)
C5 0.0423(15) 0.0491(17) 0.0549(18) 0.0063(13) 0.0074(13) 0.0027(15)
C6 0.0436(15) 0.0442(16) 0.0612(19) -0.0009(13) 0.0066(13) 0.0007(15)
C7 0.0483(16) 0.0523(19) 0.059(2) -0.0021(14) 0.0091(14) -0.0025(16)
C8 0.069(2) 0.067(2) 0.0580(19) -0.0179(17) -0.0030(16) -0.0061(17)
C9 0.108(3) 0.131(4) 0.100(3) -0.017(3) 0.018(2) -0.059(3)
C10 0.191(5) 0.092(3) 0.085(3) -0.019(3) -0.058(3) 0.016(2)
N1 0.0452(14) 0.0454(15) 0.0826(19) -0.0029(12) 0.0122(13) -0.0031(15)
N2 0.0557(16) 0.0693(19) 0.0629(18) 0.0034(14) 0.0042(13) 0.0115(15)
O1 0.0927(17) 0.0631(15) 0.0858(16) -0.0224(12) 0.0196(13) 0.0073(13)
O2 0.0644(14) 0.0615(14) 0.0931(16) -0.0167(11) 0.0053(11) -0.0228(13)
O3 0.1018(18) 0.1008(19) 0.0595(14) -0.0117(14) -0.0176(13) 0.0038(13)
O4 0.0868(16) 0.0747(16) 0.0802(16) -0.0152(13) 0.0082(12) 0.0213(13)
O5 0.0827(15) 0.0675(15) 0.0707(14) -0.0308(12) 0.0034(11) -0.0003(12)
O6 0.0609(12) 0.0566(13) 0.0517(12) -0.0105(9) 0.0003(9) -0.0001(10)

loop_
_atom_type_symbol
_atom_type_description
_atom_type_scat_dispersion_real
_atom_type_scat_dispersion_imag
_atom_type_scat_source
C C 0.0033 0.0016 'International Tables Vol C Tables 4.2.6.8 and 6.1.1.4'
H H 0.0000 0.0000 'International Tables Vol C Tables 4.2.6.8 and 6.1.1.4'
N N 0.0061 0.0033 'International Tables Vol C Tables 4.2.6.8 and 6.1.1.4'
O O 0.0106 0.0060 'International Tables Vol C Tables 4.2.6.8 and 6.1.1.4'

loop_
_geom_angle_atom_site_label_1
_geom_angle_atom_site_label_2
_geom_angle_atom_site_label_3
_geom_angle
_geom_angle_publ_flag
C6 C1 C2 119.5(2) ?
C6 C1 C7 117.5(2) yes
C2 C1 C7 122.9(3) yes
C3 C2 C1 118.3(3) ?
C3 C2 H2 120.8 ?
C1 C2 H2 120.8 ?
C4 C3 C2 123.5(2) ?
C4 C3 N1 118.1(3) ?
C2 C3 N1 118.4(3) ?
C3 C4 C5 116.8(3) ?
C3 C4 H4 121.6 ?
C5 C4 H4 121.6 ?
C6 C5 C4 121.7(3) ?
C6 C5 N2 119.4(3) ?
C4 C5 N2 118.8(3) ?
C5 C6 C1 120.1(3) ?
C5 C6 H6 119.9 ?
C1 C6 H6 119.9 ?
O5 C7 O6 125.6(3) yes
O5 C7 C1 122.0(3) yes
O6 C7 C1 112.4(2) ?
O6 C8 C10 106.1(2) ?
O6 C8 C9 108.0(3) ?
C10 C8 C9 115.1(3) ?
O6 C8 H8 109.2 ?
C10 C8 H8 109.2 ?
C9 C8 H8 109.2 ?
C8 C9 H9A 109.5 ?
C8 C9 H9B 109.5 ?
H9A C9 H9B 109.5 ?
C8 C9 H9C 109.5 ?
H9A C9 H9C 109.5 ?
H9B C9 H9C 109.5 ?
C8 C10 H10A 109.5 ?
C8 C10 H10B 109.5 ?
H10A C10 H10B 109.5 ?
C8 C10 H10C 109.5 ?
H10A C10 H10C 109.5 ?
H10B C10 H10C 109.5 ?
O1 N1 O2 124.1(2) yes
O1 N1 C3 118.2(3) ?
O2 N1 C3 117.7(3) yes
O3 N2 O4 124.1(3) yes
O3 N2 C5 118.4(3) ?
O4 N2 C5 117.5(3) yes
C7 O6 C8 117.0(2) yes

loop_
_geom_bond_atom_site_label_1
_geom_bond_atom_site_label_2
_geom_bond_distance
_geom_bond_publ_flag
C1 C6 1.381(3) ?
C1 C2 1.386(3) ?
C1 C7 1.499(4) yes
C2 C3 1.383(3) ?
C2 H2 0.93 ?
C3 C4 1.369(3) ?
C3 N1 1.476(3) yes
C4 C5 1.381(4) ?
C4 H4 0.93 ?
C5 C6 1.378(3) ?
C5 N2 1.468(3) yes
C6 H6 0.93 ?
C7 O5 1.203(3) yes
C7 O6 1.324(3) yes
C8 O6 1.473(3) yes
C8 C10 1.490(4) ?
C8 C9 1.494(5) ?
C8 H8 0.98 ?
C9 H9A 0.96 ?
C9 H9B 0.96 ?
C9 H9C 0.96 ?
C10 H10A 0.96 ?
C10 H10B 0.96 ?
C10 H10C 0.96 ?
N1 O1 1.221(3) yes
N1 O2 1.223(3) yes
N2 O3 1.214(3) yes
N2 O4 1.220(3) yes

loop_
_geom_torsion_atom_site_label_1
_geom_torsion_atom_site_label_2
_geom_torsion_atom_site_label_3
_geom_torsion_atom_site_label_4
_geom_torsion
_geom_torsion_publ_flag
C6 C1 C2 C3 -0.5(4) ?
C7 C1 C2 C3 176.8(2) ?
C1 C2 C3 C4 0.7(4) ?
C1 C2 C3 N1 -177.9(2) ?
C2 C3 C4 C5 -0.7(4) ?
N1 C3 C4 C5 177.9(2) ?
C3 C4 C5 C6 0.6(4) ?
C3 C4 C5 N2 -177.2(2) ?
C4 C5 C6 C1 -0.4(4) ?
N2 C5 C6 C1 177.3(2) ?
C2 C1 C6 C5 0.4(4) ?
C7 C1 C6 C5 -177.1(2) ?
C6 C1 C7 O5 2.3(4) ?
C2 C1 C7 O5 -175.1(3) ?
C6 C1 C7 O6 -177.6(2) ?
C2 C1 C7 O6 5.0(4) yes
C4 C3 N1 O1 -173.1(2) ?
C2 C3 N1 O1 5.5(4) yes
C4 C3 N1 O2 6.9(3) yes
C2 C3 N1 O2 -174.5(2) ?
C6 C5 N2 O3 178.2(2) ?
C4 C5 N2 O3 -4.0(4) yes
C6 C5 N2 O4 -4.0(4) yes
C4 C5 N2 O4 173.9(2) ?
O5 C7 O6 C8 -2.0(4) yes
C1 C7 O6 C8 177.8(2) yes
C10 C8 O6 C7 -150.3(3) ?
C9 C8 O6 C7 85.8(3) ?

loop_
_cod_related_entry_id
_cod_related_entry_database
_cod_related_entry_code
1 ChemSpider 451824
